data_4505317
loop_
_publ_author_name
'Brewer, Jason T.'
'Parkin, Sean'
'Grossman, Robert B.'

_publ_section_title
;
 A Systematic Study of the Relationship between Molecular and Crystal
 Structure among 3,5-Diazabicyclo[2.2.2]octane-2,6-diones
;
_journal_issue 3
_journal_name_full 'Crystal Growth &amp; Design'
_journal_page_first 591
_journal_paper_doi 10.1021/cg0341609
_journal_volume 4
_journal_year 2004
_chemical_formula_sum 'C14 H16 N2 O2'
_chemical_formula_weight 244.29
_chemical_name_systematic
; 
 ? 
;
_space_group_IT_number 14
_symmetry_cell_setting monoclinic
_symmetry_space_group_name_Hall '-P 2ybc'
_symmetry_space_group_name_H-M 'P 1 21/c 1'
_atom_sites_solution_hydrogens geom
_atom_sites_solution_primary direct
_atom_sites_solution_secondary difmap
_audit_creation_method SHELXL-97
_cell_angle_alpha 90.00
_cell_angle_beta 117.990(2)
_cell_angle_gamma 90.00
_cell_formula_units_Z 4
_cell_length_a 11.6270(5)
_cell_length_b 9.5935(5)
_cell_length_c 12.1741(5)
_cell_measurement_reflns_used 9718
_cell_measurement_temperature 90.0(2)
_cell_measurement_theta_max 27.48
_cell_measurement_theta_min 1.00
_cell_volume 1199.10(10)
_computing_cell_refinement 'SCALEPACK (Otwinowski & Minor, 1997)'
_computing_data_collection 'COLLECT (Nonius, 1998)'
_computing_data_reduction 'DENZO-SMN (Otwinowski & Minor, 1997)'
_computing_molecular_graphics 'XP in Siemens SHELXTL (Sheldrick, 1994)'
_computing_publication_material
;
SHELX97-2 (Sheldrick, 1997) and local procedures
;
_computing_structure_refinement 'SHELXL-97 (Sheldrick, 1997)'
_computing_structure_solution 'SHELXS-97 (Sheldrick, 1990)'
_diffrn_ambient_temperature 90.0(2)
_diffrn_detector_area_resol_mean 18
_diffrn_measured_fraction_theta_full 1.000
_diffrn_measured_fraction_theta_max 1.000
_diffrn_measurement_device_type 'Nonius KappaCCD diffractometer'
_diffrn_measurement_method '\w scans at fixed \c = 55\%'
_diffrn_radiation_monochromator graphite
_diffrn_radiation_source 'fine-focus sealed tube'
_diffrn_radiation_type MoK\a
_diffrn_radiation_wavelength 0.71073
_diffrn_reflns_av_R_equivalents 0.0515
_diffrn_reflns_av_sigmaI/netI 0.0545
_diffrn_reflns_limit_h_max 13
_diffrn_reflns_limit_h_min -13
_diffrn_reflns_limit_k_max 11
_diffrn_reflns_limit_k_min -11
_diffrn_reflns_limit_l_max 14
_diffrn_reflns_limit_l_min -14
_diffrn_reflns_number 7200
_diffrn_reflns_theta_full 24.99
_diffrn_reflns_theta_max 24.99
_diffrn_reflns_theta_min 1.98
_diffrn_standards_decay_% <1
_exptl_absorpt_coefficient_mu 0.092
_exptl_absorpt_correction_type none
_exptl_crystal_colour colourless
_exptl_crystal_density_diffrn 1.353
_exptl_crystal_density_method 'not measured'
_exptl_crystal_description block
_exptl_crystal_F_000 520
_exptl_crystal_size_max 0.25
_exptl_crystal_size_mid 0.20
_exptl_crystal_size_min 0.15
_refine_diff_density_max .224
_refine_diff_density_min -.208
_refine_diff_density_rms .043
_refine_ls_extinction_coef 0.0093(18)
_refine_ls_extinction_expression Fc^*^=kFc[1+0.001xFc^2^\l^3^/sin(2\q)]^-1/4^
_refine_ls_extinction_method SHELXL
_refine_ls_goodness_of_fit_ref 1.067
_refine_ls_hydrogen_treatment mixed
_refine_ls_matrix_type full
_refine_ls_number_parameters 165
_refine_ls_number_reflns 2109
_refine_ls_number_restraints 0
_refine_ls_restrained_S_all 1.067
_refine_ls_R_factor_all 0.0651
_refine_ls_R_factor_gt 0.0443
_refine_ls_shift/su_max 0.000
_refine_ls_shift/su_mean 0.000
_refine_ls_structure_factor_coef Fsqd
_refine_ls_weighting_details 'calc w=1/[\s^2^(Fo^2^)+(0.0333P)^2^+0.2955P] where P=(Fo^2^+2Fc^2^)/3'
_refine_ls_weighting_scheme calc
_refine_ls_wR_factor_gt 0.0844
_refine_ls_wR_factor_ref 0.0906
_reflns_number_gt 1657
_reflns_number_total 2109
_reflns_threshold_expression >2sigma(I)
_cod_data_source_file cg0341609si20030822_115801.cif
_cod_data_source_block 2j
_cod_original_cell_volume 1199.10(9)
_cod_original_sg_symbol_H-M 'P 21/c'
_cod_database_code 4505317

loop_
_symmetry_equiv_pos_as_xyz
'x, y, z'
'-x, y+1/2, -z+1/2'
'-x, -y, -z'
'x, -y-1/2, z-1/2'

loop_
_atom_site_label
_atom_site_type_symbol
_atom_site_fract_x
_atom_site_fract_y
_atom_site_fract_z
_atom_site_U_iso_or_equiv
_atom_site_adp_type
_atom_site_occupancy
_atom_site_symmetry_multiplicity
_atom_site_calc_flag
_atom_site_refinement_flags
O1 O 0.11763(10) 0.12232(12) 0.10876(10) 0.0152(3) Uani 1 1 d .
C1 C 0.28628(15) 0.18073(18) 0.04789(15) 0.0119(4) Uani 1 1 d .
C2 C 0.15651(16) 0.11944(17) 0.02935(15) 0.0120(4) Uani 1 1 d .
N3 N 0.08958(13) 0.06108(14) -0.08262(11) 0.0133(4) Uani 1 1 d .
H3 H 0.0147 0.0188 -0.1048 0.016 Uiso 1 1 calc R
C4 C 0.14721(16) 0.07099(18) -0.16694(14) 0.0135(4) Uani 1 1 d .
N5 N 0.17708(13) 0.21832(14) -0.17045(12) 0.0140(4) Uani 1 1 d .
H5 H 0.1479 0.2636 -0.2414 0.017 Uiso 1 1 calc R
O6 O 0.28607(11) 0.40430(13) -0.04916(10) 0.0190(3) Uani 1 1 d .
C6 C 0.25101(15) 0.28247(19) -0.06096(15) 0.0134(4) Uani 1 1 d .
C7 C 0.36008(16) 0.05740(18) 0.02462(14) 0.0141(4) Uani 1 1 d .
H7A H 0.4428 0.0920 0.0300 0.017 Uiso 1 1 calc R
H7B H 0.3815 -0.0143 0.0899 0.017 Uiso 1 1 calc R
C8 C 0.27668(15) -0.00846(18) -0.10414(15) 0.0147(4) Uani 1 1 d .
H8A H 0.3223 -0.0017 -0.1551 0.018 Uiso 1 1 calc R
H8B H 0.2608 -0.1081 -0.0951 0.018 Uiso 1 1 calc R
C9 C 0.05181(16) 0.01991(19) -0.29523(15) 0.0178(4) Uani 1 1 d .
H9A H -0.0278 0.0761 -0.3275 0.027 Uiso 1 1 calc R
H9B H 0.0305 -0.0780 -0.2905 0.027 Uiso 1 1 calc R
H9C H 0.0909 0.0285 -0.3508 0.027 Uiso 1 1 calc R
C10 C 0.36129(15) 0.24877(19) 0.17598(14) 0.0154(4) Uani 1 1 d .
H10A H 0.3284 0.3451 0.1701 0.018 Uiso 1 1 calc R
H10B H 0.3399 0.1976 0.2347 0.018 Uiso 1 1 calc R
C11 C 0.50837(16) 0.25557(18) 0.23204(15) 0.0132(4) Uani 1 1 d .
C12 C 0.57160(17) 0.33652(17) 0.18131(15) 0.0144(4) Uani 1 1 d .
H12 H 0.5216 0.3855 0.1058 0.017 Uiso 1 1 calc R
C13 C 0.70598(16) 0.34636(19) 0.23954(15) 0.0164(4) Uani 1 1 d .
H13 H 0.7474 0.4027 0.2043 0.020 Uiso 1 1 calc R
C14 C 0.78057(16) 0.27433(18) 0.34925(15) 0.0176(4) Uani 1 1 d .
H14 H 0.8728 0.2819 0.3897 0.021 Uiso 1 1 calc R
C15 C 0.71945(16) 0.19136(19) 0.39917(16) 0.0186(5) Uani 1 1 d .
H15 H 0.7699 0.1401 0.4732 0.022 Uiso 1 1 calc R
C16 C 0.58474(16) 0.18291(18) 0.34135(15) 0.0162(4) Uani 1 1 d .
H16 H 0.5438 0.1265 0.3770 0.019 Uiso 1 1 calc R

loop_
_atom_site_aniso_label
_atom_site_aniso_U_11
_atom_site_aniso_U_22
_atom_site_aniso_U_33
_atom_site_aniso_U_23
_atom_site_aniso_U_13
_atom_site_aniso_U_12
O1 0.0148(7) 0.0189(7) 0.0144(6) -0.0014(5) 0.0089(5) -0.0013(5)
C1 0.0099(9) 0.0134(10) 0.0129(9) -0.0003(7) 0.0056(7) 0.0004(8)
C2 0.0117(9) 0.0113(10) 0.0127(9) 0.0038(7) 0.0055(8) 0.0042(8)
N3 0.0081(7) 0.0184(9) 0.0122(8) -0.0027(6) 0.0038(6) -0.0035(6)
C4 0.0144(9) 0.0157(10) 0.0124(9) -0.0009(7) 0.0080(8) -0.0007(8)
N5 0.0152(8) 0.0142(9) 0.0103(8) 0.0032(6) 0.0041(6) 0.0009(7)
O6 0.0213(7) 0.0129(8) 0.0213(7) 0.0009(5) 0.0087(6) -0.0023(6)
C6 0.0090(9) 0.0160(11) 0.0175(10) 0.0002(8) 0.0081(8) 0.0014(8)
C7 0.0120(9) 0.0157(10) 0.0140(9) 0.0020(7) 0.0056(7) 0.0012(8)
C8 0.0140(10) 0.0151(10) 0.0163(9) -0.0007(7) 0.0082(8) 0.0008(8)
C9 0.0156(10) 0.0213(11) 0.0167(10) -0.0016(8) 0.0077(8) -0.0008(8)
C10 0.0147(10) 0.0175(10) 0.0142(9) -0.0025(8) 0.0070(8) -0.0014(8)
C11 0.0135(9) 0.0119(9) 0.0129(9) -0.0040(7) 0.0052(8) -0.0008(8)
C12 0.0178(10) 0.0116(10) 0.0127(9) -0.0006(7) 0.0062(8) 0.0013(8)
C13 0.0178(10) 0.0148(11) 0.0206(10) -0.0047(8) 0.0125(8) -0.0047(8)
C14 0.0112(10) 0.0174(11) 0.0219(10) -0.0055(8) 0.0058(8) -0.0020(8)
C15 0.0171(10) 0.0155(11) 0.0156(9) 0.0011(8) 0.0013(8) 0.0006(8)
C16 0.0172(10) 0.0149(10) 0.0158(9) -0.0016(8) 0.0073(8) -0.0047(8)

loop_
_atom_type_symbol
_atom_type_description
_atom_type_scat_dispersion_real
_atom_type_scat_dispersion_imag
_atom_type_scat_source
C C .0033 .0016 'International Tables Vol C Tables 4.2.6.8 and 6.1.1.4'
H H .0000 .0000 'International Tables Vol C Tables 4.2.6.8 and 6.1.1.4'
N N .0061 .0033 'International Tables Vol C Tables 4.2.6.8 and 6.1.1.4'
O O .0106 .0060 'International Tables Vol C Tables 4.2.6.8 and 6.1.1.4'

loop_
_geom_angle_atom_site_label_1
_geom_angle_atom_site_label_2
_geom_angle_atom_site_label_3
_geom_angle
C10 C1 C2 111.36(13)
C10 C1 C6 113.65(14)
C2 C1 C6 105.68(13)
C10 C1 C7 114.12(13)
C2 C1 C7 105.59(13)
C6 C1 C7 105.73(13)
O1 C2 N3 123.52(15)
O1 C2 C1 124.59(14)
N3 C2 C1 111.89(14)
C2 N3 C4 116.62(13)
C2 N3 H3 121.7
C4 N3 H3 121.7
N5 C4 N3 106.01(13)
N5 C4 C9 110.66(14)
N3 C4 C9 110.30(13)
N5 C4 C8 107.71(13)
N3 C4 C8 106.41(13)
C9 C4 C8 115.27(14)
C6 N5 C4 117.56(13)
C6 N5 H5 121.2
C4 N5 H5 121.2
O6 C6 N5 125.06(15)
O6 C6 C1 124.43(14)
N5 C6 C1 110.51(14)
C8 C7 C1 110.99(13)
C8 C7 H7A 109.4
C1 C7 H7A 109.4
C8 C7 H7B 109.4
C1 C7 H7B 109.4
H7A C7 H7B 108.0
C4 C8 C7 107.79(13)
C4 C8 H8A 110.1
C7 C8 H8A 110.1
C4 C8 H8B 110.1
C7 C8 H8B 110.1
H8A C8 H8B 108.5
C4 C9 H9A 109.5
C4 C9 H9B 109.5
H9A C9 H9B 109.5
C4 C9 H9C 109.5
H9A C9 H9C 109.5
H9B C9 H9C 109.5
C11 C10 C1 117.38(14)
C11 C10 H10A 108.0
C1 C10 H10A 108.0
C11 C10 H10B 108.0
C1 C10 H10B 108.0
H10A C10 H10B 107.2
C16 C11 C12 117.99(15)
C16 C11 C10 119.18(15)
C12 C11 C10 122.78(15)
C13 C12 C11 120.91(16)
C13 C12 H12 119.5
C11 C12 H12 119.5
C12 C13 C14 120.30(16)
C12 C13 H13 119.8
C14 C13 H13 119.8
C15 C14 C13 119.44(16)
C15 C14 H14 120.3
C13 C14 H14 120.3
C14 C15 C16 120.12(16)
C14 C15 H15 119.9
C16 C15 H15 119.9
C15 C16 C11 121.21(17)
C15 C16 H16 119.4
C11 C16 H16 119.4

loop_
_geom_bond_atom_site_label_1
_geom_bond_atom_site_label_2
_geom_bond_distance
O1 C2 1.2450(19)
C1 C10 1.530(2)
C1 C2 1.534(2)
C1 C6 1.538(2)
C1 C7 1.564(2)
C2 N3 1.335(2)
N3 C4 1.469(2)
N3 H3 0.8800
C4 N5 1.461(2)
C4 C9 1.511(2)
C4 C8 1.533(2)
N5 C6 1.349(2)
N5 H5 0.8800
O6 C6 1.224(2)
C7 C8 1.539(2)
C7 H7A 0.9900
C7 H7B 0.9900
C8 H8A 0.9900
C8 H8B 0.9900
C9 H9A 0.9800
C9 H9B 0.9800
C9 H9C 0.9800
C10 C11 1.516(2)
C10 H10A 0.9900
C10 H10B 0.9900
C11 C16 1.391(2)
C11 C12 1.397(2)
C12 C13 1.383(2)
C12 H12 0.9500
C13 C14 1.388(2)
C13 H13 0.9500
C14 C15 1.383(2)
C14 H14 0.9500
C15 C16 1.386(2)
C15 H15 0.9500
C16 H16 0.9500

loop_
_geom_torsion_atom_site_label_1
_geom_torsion_atom_site_label_2
_geom_torsion_atom_site_label_3
_geom_torsion_atom_site_label_4
_geom_torsion
C10 C1 C2 O1 -1.1(2)
C6 C1 C2 O1 -124.96(17)
C7 C1 C2 O1 123.28(16)
C10 C1 C2 N3 179.34(14)
C6 C1 C2 N3 55.48(17)
C7 C1 C2 N3 -56.28(17)
O1 C2 N3 C4 177.92(15)
C1 C2 N3 C4 -2.5(2)
C2 N3 C4 N5 -51.73(18)
C2 N3 C4 C9 -171.56(14)
C2 N3 C4 C8 62.75(18)
N3 C4 N5 C6 54.03(18)
C9 C4 N5 C6 173.63(14)
C8 C4 N5 C6 -59.55(18)
C4 N5 C6 O6 178.53(15)
C4 N5 C6 C1 -1.1(2)
C10 C1 C6 O6 4.9(2)
C2 C1 C6 O6 127.27(17)
C7 C1 C6 O6 -121.07(17)
C10 C1 C6 N5 -175.48(13)
C2 C1 C6 N5 -53.08(17)
C7 C1 C6 N5 58.58(16)
C10 C1 C7 C8 178.13(14)
C2 C1 C7 C8 55.50(17)
C6 C1 C7 C8 -56.22(17)
N5 C4 C8 C7 56.16(16)
N3 C4 C8 C7 -57.15(17)
C9 C4 C8 C7 -179.76(14)
C1 C7 C8 C4 0.06(18)
C2 C1 C10 C11 153.30(15)
C6 C1 C10 C11 -87.48(19)
C7 C1 C10 C11 33.9(2)
C1 C10 C11 C16 -115.95(17)
C1 C10 C11 C12 66.6(2)
C16 C11 C12 C13 -1.4(2)
C10 C11 C12 C13 176.07(16)
C11 C12 C13 C14 0.7(3)
C12 C13 C14 C15 0.7(3)
C13 C14 C15 C16 -1.4(3)
C14 C15 C16 C11 0.7(3)
C12 C11 C16 C15 0.6(2)
C10 C11 C16 C15 -176.89(16)
